data_7238566
loop_
_publ_author_name
'Pratap, Ramendra'
'Raghunandan, Resmi'
'Maulik, P. R.'
'Ji Ram, Vishnu'

_publ_section_title
;
 Naphtho[2,1-h]isoquinolines: a new class of partially reduced polycyclic
 aromatic nucleus
;
_journal_issue 4
_journal_name_full 'RSC Advances'
_journal_page_first 1299
_journal_paper_doi 10.1039/c2ra00767c
_journal_volume 2
_journal_year 2012
_chemical_formula_moiety 'C26 H31 N3'
_chemical_formula_sum 'C26 H31 N3'
_chemical_formula_weight 385.54
_chemical_melting_point 157
_chemical_name_common 'naphtho isoquinoline'
_chemical_name_systematic
;
6-(4-benzyl-piperazin-1-yl)-2-ethyl-1,2,3,4,7,8-
hexahydro-naphtho[2,1-h]isoquinoline-5-carbonitrile
;
_space_group_IT_number 14
_space_group_name_Hall '-P 2ybc'
_space_group_name_H-M_alt 'P 1 21/c 1'
_symmetry_cell_setting monoclinic
_symmetry_space_group_name_H-M 'P 1 21/c 1'
_atom_sites_solution_hydrogens geom
_atom_sites_solution_primary direct
_atom_sites_solution_secondary difmap
_audit_creation_method SHELXTL-NT
_cell_angle_alpha 90.00
_cell_angle_beta 105.090(1)
_cell_angle_gamma 90.00
_cell_formula_units_Z 4
_cell_length_a 10.952(2)
_cell_length_b 11.7610(1)
_cell_length_c 17.935(4)
_cell_measurement_reflns_used 47
_cell_measurement_temperature 293(2)
_cell_measurement_theta_max 10.6
_cell_measurement_theta_min 2.3
_cell_volume 2230.5(6)
_computing_cell_refinement 'XSCANS (Siemens, 1996)'
_computing_data_collection 'XSCANS (Siemens, 1996)'
_computing_data_reduction 'XSCANS (Siemens, 1996)'
_computing_molecular_graphics 'SHELXTL (Bruker, 1997)'
_computing_publication_material 'SHELXTL (Bruker, 1997)'
_computing_structure_refinement 'SHELXTL (Bruker, 1997)'
_computing_structure_solution 'SHELXTL (Bruker, 1997)'
_diffrn_ambient_temperature 293(2)
_diffrn_measured_fraction_theta_full 0.999
_diffrn_measured_fraction_theta_max 0.999
_diffrn_measurement_device_type 'Bruker P4 diffractometer'
_diffrn_measurement_method \q-2\q
_diffrn_radiation_monochromator graphite
_diffrn_radiation_source 'fine-focus sealed tube'
_diffrn_radiation_type MoK\a
_diffrn_radiation_wavelength 0.71073
_diffrn_reflns_av_R_equivalents 0.0214
_diffrn_reflns_av_sigmaI/netI 0.0653
_diffrn_reflns_limit_h_max 1
_diffrn_reflns_limit_h_min -13
_diffrn_reflns_limit_k_max 13
_diffrn_reflns_limit_k_min -1
_diffrn_reflns_limit_l_max 21
_diffrn_reflns_limit_l_min -20
_diffrn_reflns_number 5060
_diffrn_reflns_theta_full 25.02
_diffrn_reflns_theta_max 25.02
_diffrn_reflns_theta_min 1.93
_diffrn_standards_decay_% 0
_diffrn_standards_interval_count 97
_diffrn_standards_interval_time 60
_diffrn_standards_number 3
_exptl_absorpt_coefficient_mu 0.068
_exptl_crystal_colour yellow
_exptl_crystal_density_diffrn 1.148
_exptl_crystal_density_method 'not measured'
_exptl_crystal_description 'rectangular block'
_exptl_crystal_F_000 832
_exptl_crystal_preparation
;
By slow evaporation from chloroform and methanol solution at RT.
;
_exptl_crystal_size_max 0.325
_exptl_crystal_size_mid 0.275
_exptl_crystal_size_min 0.175
_refine_diff_density_max 0.387
_refine_diff_density_min -0.218
_refine_diff_density_rms 0.045
_refine_ls_extinction_coef 0.014(3)
_refine_ls_extinction_expression Fc^*^=kFc[1+0.001xFc^2^\l^3^/sin(2\q)]^-1/4^
_refine_ls_extinction_method SHELXL
_refine_ls_goodness_of_fit_ref 1.016
_refine_ls_hydrogen_treatment constr
_refine_ls_matrix_type full
_refine_ls_number_parameters 265
_refine_ls_number_reflns 3918
_refine_ls_number_restraints 0
_refine_ls_restrained_S_all 1.016
_refine_ls_R_factor_all 0.1659
_refine_ls_R_factor_gt 0.0700
_refine_ls_shift/su_max 0.000
_refine_ls_shift/su_mean 0.000
_refine_ls_structure_factor_coef Fsqd
_refine_ls_weighting_details 'calc w=1/[\s^2^(Fo^2^)+(0.1204P)^2^+0.0000P] where P=(Fo^2^+2Fc^2^)/3'
_refine_ls_weighting_scheme calc
_refine_ls_wR_factor_gt 0.1938
_refine_ls_wR_factor_ref 0.2516
_reflns_number_gt 1558
_reflns_number_total 3918
_reflns_threshold_expression >2sigma(I)
_cod_data_source_file c2ra00767c.txt
_cod_data_source_block rps622
_cod_depositor_comments
;
The following automatic conversions were performed:

data item '_symmetry_cell_setting' value 'Monoclinic' was changed to
'monoclinic' in accordance with the
/home/saulius/struct/COD-crude-data/automatic-downloads/DataCite-retrospective/RSC/depositions/lib/dictionaries/cif_core.dic
dictionary named 'cif_core.dic' version 2.4.2 last updated on
2011-04-26.

Automatic conversion script
Id: cif_fix_values 6909 2019-04-08 15:41:33Z antanas 
;
_cod_original_cell_volume 2230.5(7)
_cod_original_sg_symbol_H-M 'P 2(1)/c'
_cod_database_code 7238566

loop_
_symmetry_equiv_pos_as_xyz
'x, y, z'
'-x, y+1/2, -z+1/2'
'-x, -y, -z'
'x, -y-1/2, z-1/2'

loop_
_atom_site_label
_atom_site_type_symbol
_atom_site_fract_x
_atom_site_fract_y
_atom_site_fract_z
_atom_site_U_iso_or_equiv
_atom_site_adp_type
_atom_site_occupancy
_atom_site_symmetry_multiplicity
_atom_site_calc_flag
_atom_site_refinement_flags
C1 C -0.1680(4) 0.3554(4) 0.0497(2) 0.0780(12) Uani 1 1 d .
H1A H -0.2123 0.3978 0.0809 0.094 Uiso 1 1 calc R
H1B H -0.1899 0.3884 -0.0016 0.094 Uiso 1 1 calc R
C3 C -0.1441(4) 0.1764(4) -0.0033(3) 0.1001(15) Uani 1 1 d .
H3A H -0.1529 0.2157 -0.0520 0.120 Uiso 1 1 calc R
H3B H -0.1806 0.1012 -0.0143 0.120 Uiso 1 1 calc R
C4 C -0.0058(4) 0.1666(4) 0.0389(3) 0.0957(14) Uani 1 1 d .
H4A H 0.0415 0.1452 0.0022 0.115 Uiso 1 1 calc R
H4B H 0.0043 0.1064 0.0769 0.115 Uiso 1 1 calc R
C5 C 0.1795(4) 0.2834(3) 0.1110(2) 0.0739(11) Uani 1 1 d .
C6 C 0.2348(4) 0.3792(4) 0.1520(2) 0.0716(11) Uani 1 1 d .
C7 C 0.2058(4) 0.5673(3) 0.2143(3) 0.0852(12) Uani 1 1 d .
H7A H 0.2841 0.5454 0.2510 0.102 Uiso 1 1 calc R
H7B H 0.2233 0.6317 0.1848 0.102 Uiso 1 1 calc R
C8 C 0.1096(4) 0.6004(3) 0.2567(2) 0.0889(13) Uani 1 1 d .
H8A H 0.0925 0.5365 0.2867 0.107 Uiso 1 1 calc R
H8B H 0.1414 0.6628 0.2918 0.107 Uiso 1 1 calc R
C9 C -0.0771(5) 0.7306(4) 0.2076(3) 0.0907(13) Uani 1 1 d .
H9 H -0.0518 0.7728 0.2529 0.109 Uiso 1 1 calc R
C10 C -0.1814(5) 0.7647(4) 0.1512(3) 0.0959(14) Uani 1 1 d .
H10 H -0.2267 0.8286 0.1588 0.115 Uiso 1 1 calc R
C11 C -0.2185(4) 0.7046(4) 0.0841(3) 0.0927(13) Uani 1 1 d .
H11 H -0.2885 0.7279 0.0456 0.111 Uiso 1 1 calc R
C12 C -0.1512(4) 0.6081(3) 0.0731(2) 0.0771(11) Uani 1 1 d .
H12 H -0.1756 0.5684 0.0267 0.093 Uiso 1 1 calc R
C13 C 0.2576(4) 0.1884(4) 0.0996(3) 0.0936(14) Uani 1 1 d .
C14 C 0.4339(4) 0.4513(6) 0.1381(4) 0.148(2) Uani 1 1 d .
H14A H 0.3875 0.5205 0.1200 0.177 Uiso 1 1 calc R
H14B H 0.4345 0.4059 0.0930 0.177 Uiso 1 1 calc R
C15 C 0.5655(4) 0.4818(4) 0.1777(3) 0.0972(14) Uani 1 1 d .
H15A H 0.5638 0.5510 0.2068 0.117 Uiso 1 1 calc R
H15B H 0.6096 0.4990 0.1386 0.117 Uiso 1 1 calc R
C16 C 0.6402(4) 0.3962(5) 0.2307(3) 0.1081(16) Uani 1 1 d .
H16 H 0.6516 0.3394 0.1930 0.130 Uiso 1 1 calc R
C17 C 0.5652(4) 0.3301(4) 0.2710(3) 0.1012(15) Uani 1 1 d .
H17A H 0.6097 0.2592 0.2867 0.121 Uiso 1 1 calc R
H17B H 0.5648 0.3711 0.3179 0.121 Uiso 1 1 calc R
C18 C 0.4364(4) 0.3021(5) 0.2332(4) 0.149(3) Uani 1 1 d .
H18A H 0.3925 0.2847 0.2723 0.178 Uiso 1 1 calc R
H18B H 0.4357 0.2341 0.2026 0.178 Uiso 1 1 calc R
C19 C 0.7734(4) 0.4229(5) 0.2679(3) 0.1249(19) Uani 1 1 d .
H19A H 0.7775 0.4823 0.3052 0.187 Uiso 1 1 calc R
H19B H 0.8145 0.4477 0.2296 0.187 Uiso 1 1 calc R
H19C H 0.8151 0.3563 0.2933 0.187 Uiso 1 1 calc R
C20 C -0.3490(4) 0.2343(5) 0.0128(3) 0.1203(18) Uani 1 1 d .
H20A H -0.3878 0.2924 0.0374 0.144 Uiso 1 1 calc R
H20B H -0.3694 0.2511 -0.0420 0.144 Uiso 1 1 calc R
C21 C -0.4030(5) 0.1228(6) 0.0240(4) 0.174(3) Uani 1 1 d .
H21A H -0.3642 0.0647 0.0004 0.261 Uiso 1 1 calc R
H21B H -0.4924 0.1236 0.0008 0.261 Uiso 1 1 calc R
H21C H -0.3875 0.1076 0.0783 0.261 Uiso 1 1 calc R
C4A C 0.0496(4) 0.2751(3) 0.0791(2) 0.0737(11) Uani 1 1 d .
C6A C 0.1562(4) 0.4690(3) 0.1604(2) 0.0676(10) Uani 1 1 d .
C8A C -0.0091(4) 0.6355(3) 0.1987(2) 0.0745(11) Uani 1 1 d .
C12A C -0.0477(4) 0.5705(3) 0.1310(2) 0.0680(10) Uani 1 1 d .
C12B C 0.0261(3) 0.4668(3) 0.1230(2) 0.0653(10) Uani 1 1 d .
C12C C -0.0274(4) 0.3677(3) 0.0842(2) 0.0662(10) Uani 1 1 d .
N1 N 0.3128(4) 0.1120(4) 0.0865(3) 0.1312(17) Uani 1 1 d .
N2 N -0.2104(3) 0.2392(3) 0.04454(19) 0.0851(10) Uani 1 1 d .
N3 N 0.3680(3) 0.3900(3) 0.18394(18) 0.0757(10) Uani 1 1 d .

loop_
_atom_site_aniso_label
_atom_site_aniso_U_11
_atom_site_aniso_U_22
_atom_site_aniso_U_33
_atom_site_aniso_U_23
_atom_site_aniso_U_13
_atom_site_aniso_U_12
C1 0.076(3) 0.086(3) 0.072(2) -0.014(2) 0.019(2) -0.004(2)
C3 0.106(4) 0.096(3) 0.103(3) -0.027(3) 0.036(3) -0.018(3)
C4 0.107(4) 0.075(3) 0.118(3) -0.025(3) 0.051(3) -0.012(3)
C5 0.087(3) 0.064(3) 0.082(3) 0.009(2) 0.043(2) 0.012(2)
C6 0.068(3) 0.073(3) 0.081(3) 0.014(2) 0.033(2) 0.005(2)
C7 0.075(3) 0.071(3) 0.103(3) -0.003(2) 0.012(2) -0.003(2)
C8 0.097(3) 0.079(3) 0.083(3) -0.012(2) 0.012(3) -0.002(3)
C9 0.106(4) 0.079(3) 0.093(3) -0.017(3) 0.038(3) -0.003(3)
C10 0.101(4) 0.084(3) 0.113(4) -0.004(3) 0.047(3) 0.021(3)
C11 0.089(3) 0.090(3) 0.102(4) 0.015(3) 0.029(3) 0.021(3)
C12 0.080(3) 0.076(3) 0.080(3) 0.007(2) 0.030(2) 0.005(2)
C13 0.103(3) 0.084(3) 0.109(3) 0.019(3) 0.055(3) 0.017(3)
C14 0.078(3) 0.193(6) 0.170(5) 0.107(5) 0.029(3) -0.007(4)
C15 0.079(3) 0.091(3) 0.121(4) 0.021(3) 0.024(3) -0.007(3)
C16 0.070(3) 0.127(4) 0.128(4) 0.037(3) 0.027(3) 0.006(3)
C17 0.080(3) 0.117(4) 0.108(3) 0.033(3) 0.025(3) 0.013(3)
C18 0.072(3) 0.176(6) 0.185(6) 0.103(5) 0.010(4) -0.001(4)
C19 0.085(3) 0.139(5) 0.139(5) 0.008(4) 0.008(3) -0.012(3)
C20 0.093(4) 0.132(5) 0.137(4) -0.045(4) 0.030(3) -0.032(3)
C21 0.124(5) 0.152(6) 0.267(8) -0.083(6) 0.090(5) -0.053(4)
C4A 0.083(3) 0.070(3) 0.073(2) -0.001(2) 0.030(2) 0.000(2)
C6A 0.067(2) 0.064(2) 0.073(2) 0.003(2) 0.021(2) -0.003(2)
C8A 0.085(3) 0.063(2) 0.080(3) -0.004(2) 0.029(2) 0.004(2)
C12A 0.068(2) 0.065(2) 0.074(2) 0.001(2) 0.024(2) -0.001(2)
C12B 0.071(3) 0.067(3) 0.062(2) 0.0067(19) 0.024(2) 0.002(2)
C12C 0.072(3) 0.065(2) 0.066(2) 0.000(2) 0.026(2) -0.001(2)
N1 0.145(4) 0.098(3) 0.176(4) 0.018(3) 0.086(3) 0.041(3)
N2 0.082(2) 0.090(3) 0.087(2) -0.0254(19) 0.030(2) -0.018(2)
N3 0.065(2) 0.076(2) 0.088(2) 0.0195(18) 0.0241(18) 0.0094(18)

loop_
_atom_type_symbol
_atom_type_description
_atom_type_scat_dispersion_real
_atom_type_scat_dispersion_imag
_atom_type_scat_source
C C 0.0033 0.0016 'International Tables Vol C Tables 4.2.6.8 and 6.1.1.4'
H H 0.0000 0.0000 'International Tables Vol C Tables 4.2.6.8 and 6.1.1.4'
N N 0.0061 0.0033 'International Tables Vol C Tables 4.2.6.8 and 6.1.1.4'

loop_
_geom_angle_atom_site_label_1
_geom_angle_atom_site_label_2
_geom_angle_atom_site_label_3
_geom_angle
N2 C1 C12C 113.3(3)
N2 C1 H1A 108.9
C12C C1 H1A 108.9
N2 C1 H1B 108.9
C12C C1 H1B 108.9
H1A C1 H1B 107.7
N2 C3 C4 109.3(3)
N2 C3 H3A 109.8
C4 C3 H3A 109.8
N2 C3 H3B 109.8
C4 C3 H3B 109.8
H3A C3 H3B 108.3
C3 C4 C4A 113.6(4)
C3 C4 H4A 108.9
C4A C4 H4A 108.9
C3 C4 H4B 108.9
C4A C4 H4B 108.9
H4A C4 H4B 107.7
C4A C5 C6 122.1(4)
C4A C5 C13 117.6(4)
C6 C5 C13 120.3(4)
C5 C6 C6A 118.2(4)
C5 C6 N3 122.8(4)
C6A C6 N3 118.9(4)
C8 C7 C6A 109.7(3)
C8 C7 H7A 109.7
C6A C7 H7A 109.7
C8 C7 H7B 109.7
C6A C7 H7B 109.7
H7A C7 H7B 108.2
C8A C8 C7 108.4(3)
C8A C8 H8A 110.0
C7 C8 H8A 110.0
C8A C8 H8B 110.0
C7 C8 H8B 110.0
H8A C8 H8B 108.4
C10 C9 C8A 121.5(4)
C10 C9 H9 119.2
C8A C9 H9 119.2
C11 C10 C9 119.8(4)
C11 C10 H10 120.1
C9 C10 H10 120.1
C10 C11 C12 120.0(4)
C10 C11 H11 120.0
C12 C11 H11 120.0
C12A C12 C11 120.7(4)
C12A C12 H12 119.7
C11 C12 H12 119.7
N1 C13 C5 175.6(6)
N3 C14 C15 115.1(4)
N3 C14 H14A 108.5
C15 C14 H14A 108.5
N3 C14 H14B 108.5
C15 C14 H14B 108.5
H14A C14 H14B 107.5
C14 C15 C16 116.9(4)
C14 C15 H15A 108.1
C16 C15 H15A 108.1
C14 C15 H15B 108.1
C16 C15 H15B 108.1
H15A C15 H15B 107.3
C17 C16 C19 120.7(4)
C17 C16 C15 113.2(4)
C19 C16 C15 117.6(4)
C17 C16 H16 99.8
C19 C16 H16 99.8
C15 C16 H16 99.8
C18 C17 C16 120.1(4)
C18 C17 H17A 107.3
C16 C17 H17A 107.3
C18 C17 H17B 107.3
C16 C17 H17B 107.3
H17A C17 H17B 106.9
C17 C18 N3 114.6(4)
C17 C18 H18A 108.6
N3 C18 H18A 108.6
C17 C18 H18B 108.6
N3 C18 H18B 108.6
H18A C18 H18B 107.6
C16 C19 H19A 109.5
C16 C19 H19B 109.5
H19A C19 H19B 109.5
C16 C19 H19C 109.5
H19A C19 H19C 109.5
H19B C19 H19C 109.5
C21 C20 N2 113.0(5)
C21 C20 H20A 109.0
N2 C20 H20A 109.0
C21 C20 H20B 109.0
N2 C20 H20B 109.0
H20A C20 H20B 107.8
C20 C21 H21A 109.5
C20 C21 H21B 109.5
H21A C21 H21B 109.5
C20 C21 H21C 109.5
H21A C21 H21C 109.5
H21B C21 H21C 109.5
C5 C4A C12C 119.3(4)
C5 C4A C4 119.7(4)
C12C C4A C4 121.0(4)
C6 C6A C12B 120.7(4)
C6 C6A C7 121.2(4)
C12B C6A C7 117.9(3)
C9 C8A C12A 119.6(4)
C9 C8A C8 122.8(4)
C12A C8A C8 117.6(4)
C12 C12A C8A 118.3(4)
C12 C12A C12B 123.0(4)
C8A C12A C12B 118.6(3)
C12C C12B C6A 119.4(3)
C12C C12B C12A 124.0(3)
C6A C12B C12A 116.5(3)
C4A C12C C12B 119.9(3)
C4A C12C C1 117.9(4)
C12B C12C C1 122.2(3)
C1 N2 C3 108.5(3)
C1 N2 C20 110.2(4)
C3 N2 C20 111.8(3)
C14 N3 C6 115.6(3)
C14 N3 C18 117.2(4)
C6 N3 C18 119.8(3)

loop_
_geom_bond_atom_site_label_1
_geom_bond_atom_site_label_2
_geom_bond_distance
C1 N2 1.438(5)
C1 C12C 1.509(5)
C1 H1A 0.9700
C1 H1B 0.9700
C3 N2 1.460(5)
C3 C4 1.511(6)
C3 H3A 0.9700
C3 H3B 0.9700
C4 C4A 1.513(5)
C4 H4A 0.9700
C4 H4B 0.9700
C5 C4A 1.391(5)
C5 C6 1.394(5)
C5 C13 1.454(6)
C6 C6A 1.395(5)
C6 N3 1.428(5)
C7 C8 1.504(5)
C7 C6A 1.515(5)
C7 H7A 0.9700
C7 H7B 0.9700
C8 C8A 1.496(5)
C8 H8A 0.9700
C8 H8B 0.9700
C9 C10 1.374(6)
C9 C8A 1.376(5)
C9 H9 0.9300
C10 C11 1.364(6)
C10 H10 0.9300
C11 C12 1.394(5)
C11 H11 0.9300
C12 C12A 1.394(5)
C12 H12 0.9300
C13 N1 1.141(5)
C14 N3 1.424(5)
C14 C15 1.475(6)
C14 H14A 0.9700
C14 H14B 0.9700
C15 C16 1.478(6)
C15 H15A 0.9700
C15 H15B 0.9700
C16 C17 1.453(6)
C16 C19 1.472(6)
C16 H16 0.9800
C17 C18 1.435(6)
C17 H17A 0.9700
C17 H17B 0.9700
C18 N3 1.437(5)
C18 H18A 0.9700
C18 H18B 0.9700
C19 H19A 0.9600
C19 H19B 0.9600
C19 H19C 0.9600
C20 C21 1.473(7)
C20 N2 1.477(5)
C20 H20A 0.9700
C20 H20B 0.9700
C21 H21A 0.9600
C21 H21B 0.9600
C21 H21C 0.9600
C4A C12C 1.395(5)
C6A C12B 1.408(5)
C8A C12A 1.404(5)
C12A C12B 1.490(5)
C12B C12C 1.405(5)

loop_
_geom_torsion_atom_site_label_1
_geom_torsion_atom_site_label_2
_geom_torsion_atom_site_label_3
_geom_torsion_atom_site_label_4
_geom_torsion
N2 C3 C4 C4A -42.3(5)
C4A C5 C6 C6A -0.3(5)
C13 C5 C6 C6A 179.0(3)
C4A C5 C6 N3 -178.8(3)
C13 C5 C6 N3 0.5(5)
C6A C7 C8 C8A -60.3(4)
C8A C9 C10 C11 -1.0(7)
C9 C10 C11 C12 0.7(7)
C10 C11 C12 C12A 1.5(6)
C4A C5 C13 N1 24(6)
C6 C5 C13 N1 -155(6)
N3 C14 C15 C16 38.9(7)
C14 C15 C16 C17 -34.4(7)
C14 C15 C16 C19 177.2(5)
C19 C16 C17 C18 -178.4(5)
C15 C16 C17 C18 34.3(8)
C16 C17 C18 N3 -37.1(8)
C6 C5 C4A C12C 3.7(6)
C13 C5 C4A C12C -175.6(3)
C6 C5 C4A C4 -176.7(3)
C13 C5 C4A C4 3.9(5)
C3 C4 C4A C5 -171.1(4)
C3 C4 C4A C12C 8.4(5)
C5 C6 C6A C12B -5.2(5)
N3 C6 C6A C12B 173.3(3)
C5 C6 C6A C7 170.3(3)
N3 C6 C6A C7 -11.2(5)
C8 C7 C6A C6 -139.2(4)
C8 C7 C6A C12B 36.5(5)
C10 C9 C8A C12A -0.9(6)
C10 C9 C8A C8 176.0(4)
C7 C8 C8A C9 -135.7(4)
C7 C8 C8A C12A 41.3(5)
C11 C12 C12A C8A -3.3(5)
C11 C12 C12A C12B 178.8(3)
C9 C8A C12A C12 3.0(5)
C8 C8A C12A C12 -174.1(3)
C9 C8A C12A C12B -179.0(3)
C8 C8A C12A C12B 3.9(5)
C6 C6A C12B C12C 7.3(5)
C7 C6A C12B C12C -168.4(3)
C6 C6A C12B C12A -175.6(3)
C7 C6A C12B C12A 8.7(5)
C12 C12A C12B C12C -35.8(5)
C8A C12A C12B C12C 146.3(4)
C12 C12A C12B C6A 147.2(3)
C8A C12A C12B C6A -30.6(5)
C5 C4A C12C C12B -1.6(5)
C4 C4A C12C C12B 178.9(3)
C5 C4A C12C C1 -179.3(3)
C4 C4A C12C C1 1.1(5)
C6A C12B C12C C4A -3.8(5)
C12A C12B C12C C4A 179.3(3)
C6A C12B C12C C1 173.8(3)
C12A C12B C12C C1 -3.0(5)
N2 C1 C12C C4A 24.3(5)
N2 C1 C12C C12B -153.4(3)
C12C C1 N2 C3 -59.2(4)
C12C C1 N2 C20 178.1(3)
C4 C3 N2 C1 68.4(4)
C4 C3 N2 C20 -169.9(4)
C21 C20 N2 C1 -165.4(4)
C21 C20 N2 C3 73.9(6)
C15 C14 N3 C6 168.3(4)
C15 C14 N3 C18 -41.6(8)
C5 C6 N3 C14 96.5(5)
C6A C6 N3 C14 -82.0(5)
C5 C6 N3 C18 -52.8(6)
C6A C6 N3 C18 128.7(5)
C17 C18 N3 C14 40.2(7)
C17 C18 N3 C6 -171.0(4)
